data_4510492
loop_
_publ_author_name
'Ghosh, Soumavo'
'Ida, Yumi'
'Ishida, Takayuki'
'Ghosh, Ashutosh'

_publ_section_title
;
 Linker Stoichiometry-Controlled Stepwise Supramolecular Growth of a
 Flexible Cu2Tb Single Molecule Magnet from Monomer to Dimer to
 One-Dimensional Chain
;
_journal_issue 5
_journal_name_full 'Crystal Growth &amp; Design'
_journal_page_first 2588
_journal_paper_doi 10.1021/cg500290m
_journal_volume 14
_journal_year 2014
_chemical_formula_moiety 'C44 H40 Cu2 N9 O13 Tb, C H4 O, 2(H2 O)'
_chemical_formula_sum 'C45 H48 Cu2 N9 O16 Tb'
_chemical_formula_weight 1256.93
_chemical_name_systematic
;
 ?
;
_space_group_IT_number 15
_symmetry_cell_setting monoclinic
_symmetry_space_group_name_Hall '-C 2yc'
_symmetry_space_group_name_H-M 'C 1 2/c 1'
_atom_sites_solution_hydrogens geom
_atom_sites_solution_primary direct
_atom_sites_solution_secondary difmap
_audit_creation_method SHELXL-97
_cell_angle_alpha 90.00
_cell_angle_beta 112.697(7)
_cell_angle_gamma 90.00
_cell_formula_units_Z 4
_cell_length_a 15.369(10)
_cell_length_b 25.744(17)
_cell_length_c 15.842(15)
_cell_measurement_temperature 293(2)
_cell_measurement_theta_max 25.08
_cell_measurement_theta_min 1.58
_cell_volume 5783(8)
_computing_cell_refinement 'Bruker SMART APEX2'
_computing_data_collection 'Bruker SMART APEX2'
_computing_data_reduction 'Bruker SAINT'
_computing_molecular_graphics 'Ortep-3 for Windows (Farrugia, 1997)'
_computing_publication_material 'WINGX V1.80.03'
_computing_structure_refinement 'SHELXL-97 (Sheldrick, 1997)'
_computing_structure_solution 'SHELXS-97 (Sheldrick, 1990)'
_diffrn_ambient_temperature 293(2)
_diffrn_measured_fraction_theta_full 0.960
_diffrn_measured_fraction_theta_max 0.960
_diffrn_measurement_device_type 'CCD area detector'
_diffrn_measurement_method 'phi and omega scans'
_diffrn_radiation_monochromator graphite
_diffrn_radiation_source 'fine-focus sealed tube'
_diffrn_radiation_type MoK\a
_diffrn_radiation_wavelength 0.71073
_diffrn_reflns_av_R_equivalents 0.0401
_diffrn_reflns_av_sigmaI/netI 0.0528
_diffrn_reflns_limit_h_max 18
_diffrn_reflns_limit_h_min -18
_diffrn_reflns_limit_k_max 30
_diffrn_reflns_limit_k_min -30
_diffrn_reflns_limit_l_max 17
_diffrn_reflns_limit_l_min -18
_diffrn_reflns_number 12680
_diffrn_reflns_theta_full 25.08
_diffrn_reflns_theta_max 25.08
_diffrn_reflns_theta_min 1.58
_exptl_absorpt_coefficient_mu 2.004
_exptl_absorpt_correction_T_max 0.9610
_exptl_absorpt_correction_T_min 0.9241
_exptl_absorpt_correction_type empirical
_exptl_absorpt_process_details sadabs
_exptl_crystal_colour green
_exptl_crystal_density_diffrn 1.439
_exptl_crystal_density_method 'not measured'
_exptl_crystal_description flack
_exptl_crystal_F_000 2512
_exptl_crystal_size_max 0.04
_exptl_crystal_size_mid 0.03
_exptl_crystal_size_min 0.02
_refine_diff_density_max 2.421
_refine_diff_density_min -0.831
_refine_diff_density_rms 0.170
_refine_ls_extinction_method none
_refine_ls_goodness_of_fit_ref 1.065
_refine_ls_hydrogen_treatment mixed
_refine_ls_matrix_type full
_refine_ls_number_parameters 338
_refine_ls_number_reflns 4936
_refine_ls_number_restraints 2
_refine_ls_restrained_S_all 1.065
_refine_ls_R_factor_all 0.0974
_refine_ls_R_factor_gt 0.0698
_refine_ls_shift/su_max 0.000
_refine_ls_shift/su_mean 0.000
_refine_ls_structure_factor_coef Fsqd
_refine_ls_weighting_details 'calc w=1/[\s^2^(Fo^2^)+(0.1433P)^2^+28.7684P] where P=(Fo^2^+2Fc^2^)/3'
_refine_ls_weighting_scheme calc
_refine_ls_wR_factor_gt 0.2025
_refine_ls_wR_factor_ref 0.2340
_reflns_number_gt 3565
_reflns_number_total 4936
_reflns_threshold_expression >2sigma(I)
_cod_data_source_file cg500290m_si_002.cif
_cod_data_source_block 3
_cod_depositor_comments
;
The following automatic conversions were performed:

'_symmetry_cell_setting' value 'Monoclinic' changed to 'monoclinic'
according to
/usr/data/users/saulius/crontab/automatic-downloads/rss-feeds/ACS/lib/dictionaries/cif_core.dic
dictionary named 'cif_core.dic' version 2.4.2 from 2011-04-26.

Automatic conversion script
Id: cif_fix_values 2281 2013-09-26 08:29:07Z andrius 

 Adding full bibliography for 4510490--4510492.cif.
;
_cod_original_cell_volume 5782(8)
_cod_original_sg_symbol_H-M 'C 2/c'
_cod_database_code 4510492

loop_
_symmetry_equiv_pos_as_xyz
'x, y, z'
'-x, y, -z+1/2'
'x+1/2, y+1/2, z'
'-x+1/2, y+1/2, -z+1/2'
'-x, -y, -z'
'x, -y, z-1/2'
'-x+1/2, -y+1/2, -z'
'x+1/2, -y+1/2, z-1/2'

loop_
_atom_site_label
_atom_site_type_symbol
_atom_site_fract_x
_atom_site_fract_y
_atom_site_fract_z
_atom_site_U_iso_or_equiv
_atom_site_adp_type
_atom_site_occupancy
_atom_site_symmetry_multiplicity
_atom_site_calc_flag
_atom_site_refinement_flags
_atom_site_disorder_assembly
_atom_site_disorder_group
Tb1 Tb 0.5000 0.85594(2) 0.2500 0.0564(3) Uani 1 2 d S . .
Cu1 Cu 0.70492(7) 0.90517(4) 0.39867(8) 0.0579(4) Uani 1 1 d . . .
O2 O 0.6623(4) 0.8386(2) 0.3321(5) 0.0635(17) Uani 1 1 d . . .
O1 O 0.6031(4) 0.9293(2) 0.2851(4) 0.0548(15) Uani 1 1 d . . .
O6 O 0.5103(5) 0.7671(3) 0.3209(6) 0.0741(19) Uani 1 1 d . . .
C11 C 0.8107(9) 0.8249(5) 0.5115(10) 0.084(3) Uani 1 1 d . . .
H11 H 0.8475 0.8111 0.5684 0.101 Uiso 1 1 calc R . .
C1 C 0.6025(7) 0.9769(3) 0.2518(7) 0.058(2) Uani 1 1 d . . .
N4 N 0.4732(10) 0.8589(5) 0.4322(10) 0.102(4) Uani 1 1 d . . .
C10 C 0.8043(11) 0.8939(6) 0.6041(10) 0.101(4) Uani 1 1 d . . .
H10A H 0.7502 0.8911 0.6210 0.122 Uiso 1 1 calc R . .
H10B H 0.8554 0.8745 0.6489 0.122 Uiso 1 1 calc R . .
N2 N 0.7801(6) 0.8689(4) 0.5135(7) 0.077(3) Uani 1 1 d . . .
O4 O 0.5395(9) 0.8674(4) 0.4195(9) 0.117(4) Uani 1 1 d . . .
C2 C 0.5543(8) 0.9850(4) 0.1585(9) 0.074(3) Uani 1 1 d . . .
H2 H 0.5287 0.9564 0.1212 0.088 Uiso 1 1 calc R . .
C16 C 0.7154(9) 0.7665(4) 0.2754(11) 0.090(4) Uani 1 1 d . . .
H16 H 0.6668 0.7709 0.2184 0.108 Uiso 1 1 calc R . .
C17 C 0.7243(7) 0.8002(3) 0.3466(10) 0.075(3) Uani 1 1 d . . .
N1 N 0.7155(6) 0.9746(4) 0.4558(7) 0.077(3) Uani 1 1 d . . .
C12 C 0.7987(8) 0.7922(4) 0.4364(11) 0.084(4) Uani 1 1 d . . .
N5 N 0.5000 0.7402(4) 0.2500 0.074(4) Uani 1 2 d S . .
C6 C 0.6479(8) 1.0189(4) 0.3077(11) 0.083(4) Uani 1 1 d . . .
O7 O 0.5000 0.6942(4) 0.2500 0.106(4) Uani 1 2 d S . .
C7 C 0.6930(9) 1.0156(5) 0.4062(10) 0.082(3) Uani 1 1 d . . .
H7 H 0.7075 1.0471 0.4374 0.099 Uiso 1 1 calc R . .
C13 C 0.8623(12) 0.7495(6) 0.4451(12) 0.110(5) Uani 1 1 d . . .
H13 H 0.9127 0.7451 0.5009 0.132 Uiso 1 1 calc R . .
C3 C 0.5424(10) 1.0349(5) 0.1180(11) 0.091(4) Uani 1 1 d . . .
H3 H 0.5061 1.0407 0.0564 0.109 Uiso 1 1 calc R . .
C9 C 0.8320(12) 0.9484(8) 0.6098(11) 0.118(5) Uani 1 1 d . . .
H9A H 0.8826 0.9521 0.5879 0.142 Uiso 1 1 calc R . .
H9B H 0.8560 0.9592 0.6733 0.142 Uiso 1 1 calc R . .
C15 C 0.7796(11) 0.7260(6) 0.2895(14) 0.124(6) Uani 1 1 d . . .
H15 H 0.7754 0.7044 0.2410 0.149 Uiso 1 1 calc R . .
C5 C 0.6356(12) 1.0684(5) 0.2674(14) 0.108(5) Uani 1 1 d . . .
H5 H 0.6605 1.0968 0.3053 0.130 Uiso 1 1 calc R . .
C8 C 0.7512(11) 0.9836(6) 0.5545(10) 0.106(5) Uani 1 1 d . . .
H8A H 0.6999 0.9788 0.5751 0.127 Uiso 1 1 calc R . .
H8B H 0.7719 1.0194 0.5667 0.127 Uiso 1 1 calc R . .
C4 C 0.5922(13) 1.0767(5) 0.1814(16) 0.112(5) Uani 1 1 d . . .
H4 H 0.5922 1.1100 0.1586 0.134 Uiso 1 1 calc R . .
O5 O 0.4602(11) 0.8568(7) 0.5043(10) 0.180(7) Uani 1 1 d . . .
C14 C 0.8538(14) 0.7171(7) 0.3805(18) 0.152(9) Uani 1 1 d . . .
H14 H 0.8939 0.6886 0.3911 0.183 Uiso 1 1 calc R . .
O3 O 0.4049(8) 0.8508(5) 0.3556(8) 0.124(4) Uani 1 1 d . . .
N3 N 0.8223(6) 0.9167(3) 0.3407(7) 0.071(2) Uani 1 1 d . . .
C22 C 0.8045(7) 0.9034(4) 0.2545(9) 0.073(3) Uani 1 1 d . . .
H22 H 0.7435 0.8934 0.2175 0.087 Uiso 1 1 calc R . .
C18 C 0.9098(9) 0.9311(7) 0.3902(11) 0.106(5) Uani 1 1 d . . .
H18 H 0.9240 0.9412 0.4505 0.127 Uiso 1 1 calc R . .
C20 C 0.9628(7) 0.9183(4) 0.2701(8) 0.062(2) Uani 1 1 d . . .
C19 C 0.9820(8) 0.9321(6) 0.3577(10) 0.096(4) Uani 1 1 d . . .
H19 H 1.0426 0.9422 0.3958 0.115 Uiso 1 1 calc R . .
C21 C 0.8712(7) 0.9036(4) 0.2183(8) 0.074(3) Uani 1 1 d . . .
H21 H 0.8550 0.8938 0.1576 0.089 Uiso 1 1 calc R . .
O50A O 0.723(2) 1.1476(11) 0.492(2) 0.141(10) Uani 0.51 1 d P . .
C60A C 1.099(4) 0.8789(17) 0.599(4) 0.19(2) Uiso 0.25 1 d PD A 1
H60A H 1.1503 0.8824 0.6574 0.281 Uiso 0.25 1 calc PR A 1
H60B H 1.0409 0.8872 0.6044 0.281 Uiso 0.25 1 calc PR A 1
H60C H 1.1091 0.9021 0.5559 0.281 Uiso 0.25 1 calc PR A 1
O60A O 1.096(4) 0.8265(17) 0.567(4) 0.143(17) Uiso 0.25 1 d PD A 1
H60D H 1.0678 0.8257 0.5116 0.214 Uiso 0.25 1 calc PR A 1
C60B C 1.099(4) 0.8789(17) 0.599(4) 0.19(2) Uiso 0.25 1 d PD B 2
H60E H 1.1182 0.8519 0.6443 0.281 Uiso 0.25 1 calc PR B 2
H60F H 1.1504 0.8864 0.5800 0.281 Uiso 0.25 1 calc PR B 2
H60G H 1.0455 0.8675 0.5469 0.281 Uiso 0.25 1 calc PR B 2
O60B O 1.076(5) 0.924(2) 0.636(4) 0.18(2) Uiso 0.25 1 d PD B 2
H60H H 1.0326 0.9179 0.6529 0.273 Uiso 0.25 1 calc PR B 2
O50B O 0.669(8) 1.169(4) 0.479(8) 0.45(6) Uiso 0.49 1 d P . .

loop_
_atom_site_aniso_label
_atom_site_aniso_U_11
_atom_site_aniso_U_22
_atom_site_aniso_U_33
_atom_site_aniso_U_23
_atom_site_aniso_U_13
_atom_site_aniso_U_12
Tb1 0.0443(4) 0.0463(4) 0.0669(5) 0.000 0.0086(3) 0.000
Cu1 0.0419(6) 0.0589(7) 0.0726(8) -0.0030(5) 0.0217(6) -0.0018(4)
O2 0.044(3) 0.047(3) 0.095(5) 0.009(3) 0.022(3) 0.008(3)
O1 0.044(3) 0.046(3) 0.073(4) 0.001(3) 0.021(3) 0.000(2)
O6 0.073(5) 0.057(4) 0.082(5) -0.002(4) 0.017(4) -0.002(3)
C11 0.077(8) 0.091(9) 0.091(9) 0.013(7) 0.040(7) 0.008(7)
C1 0.057(5) 0.048(5) 0.079(7) 0.006(5) 0.037(5) 0.003(4)
N4 0.087(8) 0.110(9) 0.104(10) -0.011(7) 0.030(8) 0.003(6)
C10 0.103(10) 0.118(12) 0.084(10) 0.005(8) 0.037(8) 0.011(9)
N2 0.054(5) 0.094(7) 0.079(7) 0.006(5) 0.021(5) 0.007(5)
O4 0.149(10) 0.088(6) 0.174(11) 0.012(6) 0.127(10) 0.007(6)
C2 0.079(7) 0.056(6) 0.108(10) 0.004(6) 0.060(7) 0.000(5)
C16 0.069(7) 0.070(7) 0.122(11) -0.022(7) 0.027(7) 0.012(6)
C17 0.052(6) 0.037(5) 0.139(11) -0.003(6) 0.041(6) -0.007(4)
N1 0.064(5) 0.083(6) 0.092(7) -0.020(5) 0.040(5) -0.014(5)
C12 0.057(6) 0.062(6) 0.129(11) 0.033(7) 0.030(7) 0.022(5)
N5 0.074(8) 0.039(6) 0.091(10) 0.000 0.013(7) 0.000
C6 0.075(7) 0.051(6) 0.139(12) -0.012(6) 0.061(8) -0.017(5)
O7 0.107(10) 0.046(6) 0.132(11) 0.000 0.009(8) 0.000
C7 0.081(8) 0.080(8) 0.091(9) -0.027(7) 0.040(7) -0.020(6)
C13 0.105(11) 0.079(9) 0.122(12) 0.011(8) 0.016(9) 0.028(8)
C3 0.098(9) 0.073(7) 0.116(11) 0.033(7) 0.057(8) 0.005(7)
C9 0.106(12) 0.158(16) 0.091(10) -0.028(10) 0.038(9) -0.028(11)
C15 0.099(11) 0.081(9) 0.173(17) -0.049(10) 0.032(11) 0.021(8)
C5 0.120(12) 0.057(7) 0.152(15) 0.004(9) 0.058(12) -0.011(7)
C8 0.107(11) 0.126(12) 0.086(10) -0.031(9) 0.037(9) -0.005(9)
C4 0.127(13) 0.050(7) 0.175(17) 0.023(9) 0.076(13) 0.004(7)
O5 0.133(11) 0.32(2) 0.098(9) -0.020(10) 0.058(9) -0.012(11)
C14 0.107(13) 0.094(11) 0.24(3) -0.030(14) 0.046(15) 0.039(10)
O3 0.100(8) 0.170(11) 0.085(7) 0.002(6) 0.018(6) 0.000(7)
N3 0.048(5) 0.069(5) 0.106(8) -0.001(5) 0.041(5) -0.003(4)
C22 0.047(5) 0.095(8) 0.076(8) 0.008(6) 0.023(5) -0.001(5)
C18 0.075(8) 0.156(14) 0.105(10) -0.044(9) 0.055(8) -0.038(8)
C20 0.049(5) 0.069(6) 0.074(7) -0.003(5) 0.030(5) 0.001(4)
C19 0.053(6) 0.123(11) 0.124(12) -0.032(9) 0.048(7) -0.025(6)
C21 0.056(6) 0.093(8) 0.075(7) 0.008(6) 0.027(5) 0.006(5)
O50A 0.121(18) 0.17(2) 0.18(3) -0.021(17) 0.11(2) -0.010(15)

loop_
_atom_type_symbol
_atom_type_description
_atom_type_scat_dispersion_real
_atom_type_scat_dispersion_imag
_atom_type_scat_source
C C 0.0033 0.0016 'International Tables Vol C Tables 4.2.6.8 and 6.1.1.4'
H H 0.0000 0.0000 'International Tables Vol C Tables 4.2.6.8 and 6.1.1.4'
N N 0.0061 0.0033 'International Tables Vol C Tables 4.2.6.8 and 6.1.1.4'
O O 0.0106 0.0060 'International Tables Vol C Tables 4.2.6.8 and 6.1.1.4'
Cu Cu 0.3201 1.2651 'International Tables Vol C Tables 4.2.6.8 and 6.1.1.4'
Tb Tb -0.1723 4.1537 'International Tables Vol C Tables 4.2.6.8 and 6.1.1.4'

loop_
_geom_angle_atom_site_label_1
_geom_angle_atom_site_label_2
_geom_angle_atom_site_label_3
_geom_angle
_geom_angle_site_symmetry_1
_geom_angle_site_symmetry_3
O2 Tb1 O2 158.3(3) 2_655 .
O2 Tb1 O1 137.7(2) 2_655 .
O2 Tb1 O1 63.7(2) . .
O2 Tb1 O1 63.7(2) 2_655 2_655
O2 Tb1 O1 137.7(2) . 2_655
O1 Tb1 O1 75.5(3) . 2_655
O2 Tb1 O6 73.3(2) 2_655 2_655
O2 Tb1 O6 86.9(2) . 2_655
O1 Tb1 O6 137.9(2) . 2_655
O1 Tb1 O6 133.6(2) 2_655 2_655
O2 Tb1 O6 86.9(2) 2_655 .
O2 Tb1 O6 73.3(2) . .
O1 Tb1 O6 133.6(2) . .
O1 Tb1 O6 137.9(2) 2_655 .
O6 Tb1 O6 50.2(4) 2_655 .
O2 Tb1 O4 70.7(3) 2_655 2_655
O2 Tb1 O4 112.0(3) . 2_655
O1 Tb1 O4 91.2(3) . 2_655
O1 Tb1 O4 78.2(3) 2_655 2_655
O6 Tb1 O4 71.7(3) 2_655 2_655
O6 Tb1 O4 121.7(3) . 2_655
O2 Tb1 O4 112.0(3) 2_655 .
O2 Tb1 O4 70.7(3) . .
O1 Tb1 O4 78.2(3) . .
O1 Tb1 O4 91.2(3) 2_655 .
O6 Tb1 O4 121.7(3) 2_655 .
O6 Tb1 O4 71.7(3) . .
O4 Tb1 O4 166.6(4) 2_655 .
O2 Tb1 O3 111.7(3) 2_655 2_655
O2 Tb1 O3 67.1(3) . 2_655
O1 Tb1 O3 72.8(3) . 2_655
O1 Tb1 O3 112.1(3) 2_655 2_655
O6 Tb1 O3 67.9(3) 2_655 2_655
O6 Tb1 O3 106.5(3) . 2_655
O4 Tb1 O3 44.9(4) 2_655 2_655
O4 Tb1 O3 136.1(4) . 2_655
O2 Tb1 O3 67.1(3) 2_655 .
O2 Tb1 O3 111.7(3) . .
O1 Tb1 O3 112.1(3) . .
O1 Tb1 O3 72.8(3) 2_655 .
O6 Tb1 O3 106.5(3) 2_655 .
O6 Tb1 O3 67.9(3) . .
O4 Tb1 O3 136.1(4) 2_655 .
O4 Tb1 O3 44.9(4) . .
O3 Tb1 O3 174.2(5) 2_655 .
O2 Tb1 Cu1 163.18(17) 2_655 .
O2 Tb1 Cu1 35.36(16) . .
O1 Tb1 Cu1 35.18(15) . .
O1 Tb1 Cu1 102.85(15) 2_655 .
O6 Tb1 Cu1 122.20(17) 2_655 .
O6 Tb1 Cu1 98.54(18) . .
O4 Tb1 Cu1 118.3(3) 2_655 .
O4 Tb1 Cu1 55.8(3) . .
O3 Tb1 Cu1 82.2(3) 2_655 .
O3 Tb1 Cu1 100.0(3) . .
O2 Tb1 Cu1 35.36(16) 2_655 2_655
O2 Tb1 Cu1 163.18(17) . 2_655
O1 Tb1 Cu1 102.85(15) . 2_655
O1 Tb1 Cu1 35.18(15) 2_655 2_655
O6 Tb1 Cu1 98.54(18) 2_655 2_655
O6 Tb1 Cu1 122.20(18) . 2_655
O4 Tb1 Cu1 55.8(3) 2_655 2_655
O4 Tb1 Cu1 118.3(3) . 2_655
O3 Tb1 Cu1 100.0(3) 2_655 2_655
O3 Tb1 Cu1 82.2(3) . 2_655
Cu1 Tb1 Cu1 135.80(6) . 2_655
N2 Cu1 O1 164.8(3) . .
N2 Cu1 N1 95.2(5) . .
O1 Cu1 N1 91.7(4) . .
N2 Cu1 O2 92.1(4) . .
O1 Cu1 O2 78.7(3) . .
N1 Cu1 O2 166.6(3) . .
N2 Cu1 N3 99.0(4) . .
O1 Cu1 N3 93.6(3) . .
N1 Cu1 N3 97.2(3) . .
O2 Cu1 N3 92.7(3) . .
N2 Cu1 Tb1 121.6(3) . .
O1 Cu1 Tb1 44.17(17) . .
N1 Cu1 Tb1 123.3(3) . .
O2 Cu1 Tb1 43.64(17) . .
N3 Cu1 Tb1 115.3(3) . .
C17 O2 Cu1 118.8(6) . .
C17 O2 Tb1 140.1(6) . .
Cu1 O2 Tb1 101.0(2) . .
C1 O1 Cu1 122.1(6) . .
C1 O1 Tb1 137.1(6) . .
Cu1 O1 Tb1 100.6(2) . .
N5 O6 Tb1 97.8(6) . .
N2 C11 C12 130.1(13) . .
O1 C1 C2 118.5(9) . .
O1 C1 C6 122.2(10) . .
C2 C1 C6 119.3(10) . .
O4 N4 O5 130.5(16) . .
O4 N4 O3 109.1(16) . .
O5 N4 O3 120.4(15) . .
C9 C10 N2 115.8(12) . .
C11 N2 C10 117.9(11) . .
C11 N2 Cu1 120.3(9) . .
C10 N2 Cu1 121.7(9) . .
N4 O4 Tb1 107.6(12) . .
C1 C2 C3 122.7(11) . .
C17 C16 C15 119.8(14) . .
O2 C17 C16 119.0(12) . .
O2 C17 C12 120.9(11) . .
C16 C17 C12 120.0(10) . .
C7 N1 C8 115.3(11) . .
C7 N1 Cu1 120.5(9) . .
C8 N1 Cu1 124.2(10) . .
C11 C12 C13 120.7(13) . .
C11 C12 C17 122.6(10) . .
C13 C12 C17 116.7(13) . .
O7 N5 O6 122.9(5) . 2_655
O7 N5 O6 122.9(5) . .
O6 N5 O6 114.1(11) 2_655 .
C1 C6 C5 117.7(14) . .
C1 C6 C7 123.5(11) . .
C5 C6 C7 117.9(13) . .
N1 C7 C6 127.9(11) . .
C14 C13 C12 124.1(16) . .
C2 C3 C4 114.4(14) . .
C10 C9 C8 112.6(14) . .
C16 C15 C14 120.5(15) . .
C4 C5 C6 123.9(15) . .
N1 C8 C9 114.1(12) . .
C5 C4 C3 121.6(13) . .
C13 C14 C15 118.7(14) . .
N4 O3 Tb1 98.2(10) . .
C18 N3 C22 116.2(9) . .
C18 N3 Cu1 124.4(9) . .
C22 N3 Cu1 119.1(7) . .
N3 C22 C21 123.0(11) . .
N3 C18 C19 124.0(13) . .
C19 C20 C21 116.9(10) . .
C19 C20 C20 122.2(11) . 2_755
C21 C20 C20 120.9(12) . 2_755
C20 C19 C18 119.1(11) . .
C22 C21 C20 120.9(12) . .

loop_
_geom_bond_atom_site_label_1
_geom_bond_atom_site_label_2
_geom_bond_distance
_geom_bond_site_symmetry_2
Tb1 O2 2.368(6) 2_655
Tb1 O2 2.368(6) .
Tb1 O1 2.388(6) .
Tb1 O1 2.388(6) 2_655
Tb1 O6 2.525(7) 2_655
Tb1 O6 2.525(7) .
Tb1 O4 2.532(13) 2_655
Tb1 O4 2.532(13) .
Tb1 O3 2.615(12) 2_655
Tb1 O3 2.615(12) .
Tb1 Cu1 3.369(2) .
Tb1 Cu1 3.369(2) 2_655
Cu1 N2 1.974(10) .
Cu1 O1 1.975(6) .
Cu1 N1 1.983(10) .
Cu1 O2 1.986(7) .
Cu1 N3 2.338(8) .
O2 C17 1.330(11) .
O1 C1 1.333(11) .
O6 N5 1.276(9) .
C11 N2 1.232(15) .
C11 C12 1.410(19) .
C1 C2 1.390(16) .
C1 C6 1.401(15) .
N4 O4 1.133(15) .
N4 O5 1.234(19) .
N4 O3 1.278(16) .
C10 C9 1.46(2) .
C10 N2 1.482(18) .
C2 C3 1.416(15) .
C16 C17 1.388(18) .
C16 C15 1.392(18) .
C17 C12 1.455(19) .
N1 C7 1.280(17) .
N1 C8 1.462(17) .
C12 C13 1.443(18) .
N5 O7 1.182(15) .
N5 O6 1.276(9) 2_655
C6 C5 1.405(18) .
C6 C7 1.44(2) .
C13 C14 1.29(3) .
C3 C4 1.47(2) .
C9 C8 1.51(2) .
C15 C14 1.47(3) .
C5 C4 1.28(2) .
N3 C18 1.323(16) .
N3 C22 1.329(15) .
C22 C21 1.353(15) .
C18 C19 1.392(17) .
C20 C19 1.350(17) .
C20 C21 1.380(15) .
C20 C20 1.510(19) 2_755
O50A O50B 0.95(11) .
C60A O60A 1.43(2) .
C60B O60B 1.42(2) .
